data_7250363
loop_
_publ_author_name
'Letyagin, Gleb'
'Chernavin, Platon A.'
'Maryunina, Kseniya'
'Tolstikov, Svyatoslav E.'
'Tretyakov, Evgeny V.'
'Romanenko, Galina'
'Bogomyakov, Artem'

_publ_section_title
;
 Specific features of the spin density distribution and magnetic
 properties in a series of pyrazolyl-substituted nitronyl nitroxides: a
 magnetochemical and quantum chemical study
;
_journal_name_full 'Physical Chemistry Chemical Physics'
_journal_paper_doi 10.1039/D5CP01102G
_journal_year 2025
_chemical_formula_sum 'C14 H23 N4 O2'
_chemical_formula_weight 279.36
_space_group_crystal_system monoclinic
_space_group_IT_number 14
_space_group_name_Hall '-P 2ybc'
_space_group_name_H-M_alt 'P 1 21/c 1'
_atom_sites_solution_hydrogens mixed
_audit_creation_method SHELXL-2018/3
_audit_update_record
;
2025-03-10 deposited with the CCDC.	2025-05-08 downloaded from the CCDC.
;
_cell_angle_alpha 90
_cell_angle_beta 98.508(2)
_cell_angle_gamma 90
_cell_formula_units_Z 4
_cell_length_a 7.3953(2)
_cell_length_b 12.4423(4)
_cell_length_c 17.4655(6)
_cell_measurement_reflns_used 3259
_cell_measurement_temperature 296(2)
_cell_measurement_theta_max 21.96
_cell_measurement_theta_min 2.36
_cell_volume 1589.39(9)
_computing_cell_refinement 'Bruker SAINT'
_computing_data_collection 'Bruker APEX2'
_computing_data_reduction 'Bruker SAINT'
_computing_molecular_graphics 'Bruker SHELXTL'
_computing_publication_material 'Bruker SHELXTL'
_computing_structure_refinement 'SHELXL-2018/3 (Sheldrick, 2018)'
_computing_structure_solution 'SHELXS-97 (Sheldrick, 2008)'
_diffrn_ambient_temperature 296(2)
_diffrn_measured_fraction_theta_full 0.999
_diffrn_measured_fraction_theta_max 0.993
_diffrn_measurement_device_type 'Bruker APEX-II CCD'
_diffrn_measurement_method '\f and \w scans'
_diffrn_radiation_type MoK\a
_diffrn_radiation_wavelength 0.71073
_diffrn_reflns_av_R_equivalents 0.0608
_diffrn_reflns_av_unetI/netI 0.0633
_diffrn_reflns_Laue_measured_fraction_full 0.999
_diffrn_reflns_Laue_measured_fraction_max 0.993
_diffrn_reflns_limit_h_max 9
_diffrn_reflns_limit_h_min -9
_diffrn_reflns_limit_k_max 16
_diffrn_reflns_limit_k_min -16
_diffrn_reflns_limit_l_max 23
_diffrn_reflns_limit_l_min -23
_diffrn_reflns_number 15241
_diffrn_reflns_point_group_measured_fraction_full 0.999
_diffrn_reflns_point_group_measured_fraction_max 0.993
_diffrn_reflns_theta_full 25.242
_diffrn_reflns_theta_max 28.317
_diffrn_reflns_theta_min 2.017
_exptl_absorpt_coefficient_mu 0.080
_exptl_absorpt_correction_T_max 0.2966
_exptl_absorpt_correction_T_min 0.2420
_exptl_absorpt_correction_type multi-scan
_exptl_absorpt_process_details SADABS
_exptl_crystal_colour dark_blue
_exptl_crystal_density_diffrn 1.167
_exptl_crystal_description bulk
_exptl_crystal_F_000 604
_exptl_crystal_size_max 0.35
_exptl_crystal_size_mid 0.32
_exptl_crystal_size_min 0.29
_refine_diff_density_max 0.311
_refine_diff_density_min -0.202
_refine_diff_density_rms 0.044
_refine_ls_extinction_coef 0.028(4)
_refine_ls_extinction_expression Fc^*^=kFc[1+0.001xFc^2^\l^3^/sin(2\q)]^-1/4^
_refine_ls_extinction_method 'SHELXL-2018/3 (Sheldrick 2018)'
_refine_ls_goodness_of_fit_ref 0.920
_refine_ls_hydrogen_treatment mixed
_refine_ls_matrix_type full
_refine_ls_number_parameters 219
_refine_ls_number_reflns 3931
_refine_ls_number_restraints 12
_refine_ls_restrained_S_all 0.919
_refine_ls_R_factor_all 0.1280
_refine_ls_R_factor_gt 0.0599
_refine_ls_shift/su_max 0.000
_refine_ls_shift/su_mean 0.000
_refine_ls_structure_factor_coef Fsqd
_refine_ls_weighting_details 'w=1/[\s^2^(Fo^2^)+(0.0977P)^2^] where P=(Fo^2^+2Fc^2^)/3'
_refine_ls_weighting_scheme calc
_refine_ls_wR_factor_gt 0.1597
_refine_ls_wR_factor_ref 0.1919
_reflns_Friedel_coverage 0.000
_reflns_number_gt 1619
_reflns_number_total 3931
_reflns_threshold_expression 'I > 2\s(I)'
_cod_data_source_file d5cp01102g2.cif
_cod_data_source_block RsecBUs
_cod_original_sg_symbol_H-M 'P 21/c'
_cod_database_code 7250363
_shelx_shelxl_version_number 2018/3
_shelx_space_group_comment
; 
The symmetry employed for this shelxl refinement is uniquely defined 
by the following loop, which should always be used as a source of 
symmetry information in preference to the above space-group names. 
They are only intended as comments. 
;

loop_
_space_group_symop_operation_xyz
'x, y, z'
'-x, y+1/2, -z+1/2'
'-x, -y, -z'
'x, -y-1/2, z-1/2'

loop_
_atom_site_label
_atom_site_type_symbol
_atom_site_fract_x
_atom_site_fract_y
_atom_site_fract_z
_atom_site_U_iso_or_equiv
_atom_site_adp_type
_atom_site_occupancy
_atom_site_site_symmetry_order
_atom_site_calc_flag
_atom_site_refinement_flags_posn
_atom_site_refinement_flags_adp
_atom_site_refinement_flags_occupancy
_atom_site_disorder_assembly
_atom_site_disorder_group
O1 O 0.2095(2) 0.52954(11) 0.44040(9) 0.0796(5) Uani 1 1 d . . . . .
N2 N 0.2916(2) 0.48474(12) 0.38908(8) 0.0568(5) Uani 1 1 d . . . . .
C3 C 0.3965(3) 0.54803(16) 0.33784(11) 0.0635(6) Uani 1 1 d . . . . .
C4 C 0.2536(4) 0.6057(2) 0.27970(14) 0.0966(8) Uani 1 1 d . . . . .
H4A H 0.314055 0.647877 0.245075 0.145 Uiso 1 1 calc R U . . .
H4B H 0.176165 0.553483 0.250590 0.145 Uiso 1 1 calc R U . . .
H4C H 0.180821 0.651796 0.306984 0.145 Uiso 1 1 calc R U . . .
C5 C 0.5174(3) 0.62931(19) 0.38465(14) 0.0941(8) Uani 1 1 d . . . . .
H5A H 0.584013 0.669383 0.351023 0.141 Uiso 1 1 calc R U . . .
H5B H 0.443353 0.677482 0.409692 0.141 Uiso 1 1 calc R U . . .
H5C H 0.601847 0.592795 0.423020 0.141 Uiso 1 1 calc R U . . .
C6 C 0.4984(3) 0.45703(17) 0.30152(12) 0.0663(6) Uani 1 1 d . . . . .
C7 C 0.5103(4) 0.4693(2) 0.21585(14) 0.1048(9) Uani 1 1 d . . . . .
H7A H 0.586568 0.529641 0.208353 0.157 Uiso 1 1 calc R U . . .
H7B H 0.561651 0.405218 0.197250 0.157 Uiso 1 1 calc R U . . .
H7C H 0.390046 0.480690 0.187806 0.157 Uiso 1 1 calc R U . . .
C8 C 0.6867(3) 0.4315(2) 0.34650(16) 0.1000(9) Uani 1 1 d . . . . .
H8A H 0.768847 0.489755 0.341018 0.150 Uiso 1 1 calc R U . . .
H8B H 0.676782 0.421788 0.400256 0.150 Uiso 1 1 calc R U . . .
H8C H 0.732806 0.366750 0.326508 0.150 Uiso 1 1 calc R U . . .
N9 N 0.3795(2) 0.36294(13) 0.31296(9) 0.0628(5) Uani 1 1 d . . . . .
O10 O 0.3964(2) 0.27219(13) 0.27985(9) 0.0892(6) Uani 1 1 d . . . . .
C11 C 0.2738(2) 0.38111(15) 0.36815(10) 0.0527(5) Uani 1 1 d . . . . .
C12 C 0.1618(3) 0.30344(15) 0.39916(12) 0.0570(5) Uani 1 1 d . . . . .
C13 C 0.1330(4) 0.19481(19) 0.37750(16) 0.0876(8) Uani 1 1 d . . . . .
H13 H 0.186(3) 0.157(2) 0.3356(14) 0.105 Uiso 1 1 d . U . . .
N14 N 0.0062(8) 0.1480(4) 0.4090(3) 0.0714(12) Uani 0.671(6) 1 d . . P A 1
N15 N -0.0406(9) 0.2247(6) 0.4578(3) 0.0607(12) Uani 0.671(6) 1 d . . P A 1
C16 C -0.1728(8) 0.2019(5) 0.5111(3) 0.0763(15) Uani 0.671(6) 1 d . . P A 1
H16 H -0.205052 0.270656 0.532832 0.092 Uiso 0.671(6) 1 calc R U P A 1
C17 C -0.3460(13) 0.1582(11) 0.4610(8) 0.111(2) Uani 0.671(6) 1 d . U P A 1
H17A H -0.386948 0.208573 0.420460 0.167 Uiso 0.671(6) 1 calc R U P A 1
H17B H -0.318841 0.090702 0.438587 0.167 Uiso 0.671(6) 1 calc R U P A 1
H17C H -0.440333 0.148066 0.492606 0.167 Uiso 0.671(6) 1 calc R U P A 1
C18 C -0.0941(10) 0.1349(5) 0.5748(4) 0.125(3) Uani 0.671(6) 1 d . U P A 1
H18A H -0.179515 0.131520 0.611920 0.150 Uiso 0.671(6) 1 calc R U P A 1
H18B H -0.081861 0.062656 0.555351 0.150 Uiso 0.671(6) 1 calc R U P A 1
C19 C 0.0615(19) 0.1642(11) 0.6107(5) 0.141(3) Uani 0.671(6) 1 d . . P A 1
H19A H 0.100913 0.114365 0.651782 0.211 Uiso 0.671(6) 1 calc R U P A 1
H19B H 0.149126 0.165617 0.575330 0.211 Uiso 0.671(6) 1 calc R U P A 1
H19C H 0.051180 0.234687 0.632068 0.211 Uiso 0.671(6) 1 calc R U P A 1
N14B N 0.0559(17) 0.1448(10) 0.4417(6) 0.0714(12) Uani 0.329(6) 1 d . . P A 2
N15B N 0.005(2) 0.2238(13) 0.4840(7) 0.0607(12) Uani 0.329(6) 1 d . . P A 2
C16B C -0.0959(13) 0.1944(8) 0.5476(7) 0.056(2) Uani 0.329(6) 1 d . . P A 2
H16B H -0.152761 0.261355 0.561455 0.067 Uiso 0.329(6) 1 calc R U P A 2
C17B C -0.402(3) 0.150(2) 0.4679(18) 0.111(2) Uani 0.329(6) 1 d . . P A 2
H17D H -0.486180 0.091119 0.457293 0.167 Uiso 0.329(6) 1 calc R U P A 2
H17E H -0.461342 0.208644 0.489485 0.167 Uiso 0.329(6) 1 calc R U P A 2
H17F H -0.361360 0.172365 0.420678 0.167 Uiso 0.329(6) 1 calc R U P A 2
C18B C -0.2593(10) 0.1183(6) 0.5178(4) 0.064(2) Uani 0.329(6) 1 d . U P A 2
H18C H -0.207831 0.056430 0.495015 0.076 Uiso 0.329(6) 1 calc R U P A 2
H18D H -0.307017 0.092421 0.563274 0.076 Uiso 0.329(6) 1 calc R U P A 2
C19B C 0.033(4) 0.147(2) 0.6356(11) 0.141(3) Uani 0.329(6) 1 d . U P A 2
H19D H -0.048951 0.131057 0.671977 0.211 Uiso 0.329(6) 1 calc R U P A 2
H19E H 0.098668 0.083771 0.625543 0.211 Uiso 0.329(6) 1 calc R U P A 2
H19F H 0.117232 0.202010 0.656722 0.211 Uiso 0.329(6) 1 calc R U P A 2
C20 C 0.0545(3) 0.31811(17) 0.45593(13) 0.0617(6) Uani 1 1 d . . . . .
H20 H 0.040(3) 0.3772(17) 0.4878(11) 0.074 Uiso 1 1 d . U . . .

loop_
_atom_site_aniso_label
_atom_site_aniso_U_11
_atom_site_aniso_U_22
_atom_site_aniso_U_33
_atom_site_aniso_U_23
_atom_site_aniso_U_13
_atom_site_aniso_U_12
O1 0.1076(12) 0.0527(9) 0.0908(10) -0.0128(7) 0.0558(9) -0.0068(8)
N2 0.0700(11) 0.0453(10) 0.0599(10) -0.0031(8) 0.0260(9) -0.0001(8)
C3 0.0770(15) 0.0578(12) 0.0611(12) 0.0036(10) 0.0275(11) -0.0036(11)
C4 0.112(2) 0.0885(18) 0.0926(17) 0.0289(15) 0.0251(16) 0.0209(16)
C5 0.1046(19) 0.0818(17) 0.1042(18) -0.0209(14) 0.0434(15) -0.0333(15)
C6 0.0696(14) 0.0690(14) 0.0651(13) 0.0021(11) 0.0254(11) -0.0006(11)
C7 0.146(2) 0.105(2) 0.0758(16) -0.0042(14) 0.0579(16) -0.0154(18)
C8 0.0675(16) 0.105(2) 0.130(2) 0.0020(17) 0.0233(15) 0.0018(14)
N9 0.0711(11) 0.0566(11) 0.0645(10) -0.0064(9) 0.0228(9) 0.0042(9)
O10 0.1149(14) 0.0694(11) 0.0925(11) -0.0235(9) 0.0458(10) 0.0031(9)
C11 0.0567(12) 0.0508(12) 0.0528(11) -0.0038(9) 0.0153(9) 0.0048(9)
C12 0.0577(12) 0.0426(11) 0.0733(13) -0.0036(10) 0.0178(10) 0.0022(9)
C13 0.0943(19) 0.0584(15) 0.121(2) -0.0224(14) 0.0509(17) -0.0056(13)
N14 0.090(3) 0.0516(12) 0.077(3) -0.018(3) 0.029(3) -0.0109(18)
N15 0.065(3) 0.0470(11) 0.073(4) -0.008(3) 0.018(2) -0.007(2)
C16 0.085(4) 0.061(3) 0.089(4) 0.006(3) 0.035(3) -0.006(3)
C17 0.099(7) 0.130(4) 0.115(4) -0.019(3) 0.049(5) -0.053(5)
C18 0.178(8) 0.086(4) 0.126(5) 0.045(4) 0.076(6) 0.043(4)
C19 0.148(6) 0.189(6) 0.087(7) 0.065(5) 0.025(5) 0.049(6)
N14B 0.090(3) 0.0516(12) 0.077(3) -0.018(3) 0.029(3) -0.0109(18)
N15B 0.065(3) 0.0470(11) 0.073(4) -0.008(3) 0.018(2) -0.007(2)
C16B 0.053(5) 0.039(4) 0.077(7) 0.019(5) 0.012(4) 0.001(4)
C17B 0.099(7) 0.130(4) 0.115(4) -0.019(3) 0.049(5) -0.053(5)
C18B 0.058(5) 0.070(5) 0.062(5) 0.010(4) 0.006(4) -0.007(4)
C19B 0.148(6) 0.189(6) 0.087(7) 0.065(5) 0.025(5) 0.049(6)
C20 0.0678(14) 0.0416(11) 0.0801(14) -0.0038(10) 0.0249(11) -0.0012(10)

loop_
_atom_type_symbol
_atom_type_description
_atom_type_scat_dispersion_real
_atom_type_scat_dispersion_imag
_atom_type_scat_source
C C 0.0033 0.0016 'International Tables Vol C Tables 4.2.6.8 and 6.1.1.4'
H H 0.0000 0.0000 'International Tables Vol C Tables 4.2.6.8 and 6.1.1.4'
N N 0.0061 0.0033 'International Tables Vol C Tables 4.2.6.8 and 6.1.1.4'
O O 0.0106 0.0060 'International Tables Vol C Tables 4.2.6.8 and 6.1.1.4'

loop_
_geom_angle_atom_site_label_1
_geom_angle_atom_site_label_2
_geom_angle_atom_site_label_3
_geom_angle
_geom_angle_site_symmetry_1
_geom_angle_site_symmetry_3
_geom_angle_publ_flag
O1 N2 C11 124.82(15) . . ?
O1 N2 C3 122.11(15) . . ?
C11 N2 C3 112.49(15) . . ?
N2 C3 C5 110.35(16) . . ?
N2 C3 C4 105.98(17) . . ?
C5 C3 C4 109.95(19) . . ?
N2 C3 C6 100.81(15) . . ?
C5 C3 C6 115.30(18) . . ?
C4 C3 C6 113.66(17) . . ?
N9 C6 C7 109.32(19) . . ?
N9 C6 C8 106.12(17) . . ?
C7 C6 C8 110.3(2) . . ?
N9 C6 C3 100.74(15) . . ?
C7 C6 C3 115.65(19) . . ?
C8 C6 C3 113.81(18) . . ?
O10 N9 C11 125.17(17) . . ?
O10 N9 C6 122.01(17) . . ?
C11 N9 C6 112.29(16) . . ?
N2 C11 N9 108.20(17) . . ?
N2 C11 C12 125.83(17) . . ?
N9 C11 C12 125.97(18) . . ?
C20 C12 C13 103.95(19) . . ?
C20 C12 C11 127.84(18) . . ?
C13 C12 C11 128.20(19) . . ?
N14 C13 C12 114.0(3) . . ?
C12 C13 N14B 105.1(5) . . ?
C13 N14 N15 102.6(5) . . ?
N14 N15 C20 113.8(5) . . ?
N14 N15 C16 121.0(6) . . ?
C20 N15 C16 125.0(5) . . ?
C18 C16 N15 111.7(5) . . ?
C18 C16 C17 116.2(7) . . ?
N15 C16 C17 106.5(5) . . ?
C19 C18 C16 116.4(8) . . ?
N15B N14B C13 106.7(10) . . ?
N14B N15B C20 109.3(12) . . ?
N14B N15B C16B 117.1(13) . . ?
C20 N15B C16B 133.5(13) . . ?
N15B C16B C18B 110.7(9) . . ?
N15B C16B C19B 117.8(12) . . ?
C18B C16B C19B 112.1(12) . . ?
C17B C18B C16B 122.7(13) . . ?
N15B C20 C12 111.5(7) . . ?
N15 C20 C12 105.1(3) . . ?

loop_
_geom_bond_atom_site_label_1
_geom_bond_atom_site_label_2
_geom_bond_distance
_geom_bond_site_symmetry_2
_geom_bond_publ_flag
O1 N2 1.2820(18) . ?
N2 C11 1.341(2) . ?
N2 C3 1.493(2) . ?
C3 C5 1.508(3) . ?
C3 C4 1.532(3) . ?
C3 C6 1.547(3) . ?
C6 N9 1.495(3) . ?
C6 C7 1.519(3) . ?
C6 C8 1.528(3) . ?
N9 O10 1.283(2) . ?
N9 C11 1.347(2) . ?
C11 C12 1.430(3) . ?
C12 C20 1.370(3) . ?
C12 C13 1.411(3) . ?
C13 N14 1.294(6) . ?
C13 N14B 1.470(12) . ?
N14 N15 1.359(9) . ?
N15 C20 1.361(7) . ?
N15 C16 1.473(8) . ?
C16 C18 1.443(8) . ?
C16 C17 1.540(14) . ?
C18 C19 1.280(15) . ?
N14B N15B 1.32(2) . ?
N15B C20 1.343(16) . ?
N15B C16B 1.473(18) . ?
C16B C18B 1.562(14) . ?
C16B C19B 1.78(2) . ?
C17B C18B 1.32(3) . ?
